data_2241018
loop_
_publ_author_name
'Gopinath, S.'
'Sethusankar, K.'
'Ramalingam, Bose Muthu'
'Mohanakrishnan, Arasambattu K.'

_publ_section_title
;
 Crystal structures of three indole derivatives:
 3-ethnyl-2-methyl-1-phenylsulfonyl-1<i>H</i>-indole,
 4-phenylsulfonyl-3<i>H</i>,4<i>H</i>-cyclopenta[<i>b</i>]indol-1(2<i>H</i>)-one
 and
 1-{2-[(<i>E</i>)-2-(5-chloro-2-nitrophenyl)ethenyl]-1-phenylsulfonyl-1<i>H</i>-indol-3-yl}ethan-1-one
 chloroform monosolvate
;
_journal_coeditor_code BG2558
_journal_issue 9
_journal_name_full 'Acta Crystallographica Section E'
_journal_page_first 1036
_journal_page_last 1041
_journal_paper_doi 10.1107/S2056989015014917
_journal_volume 71
_journal_year 2015
_chemical_formula_iupac 'C24 H17 Cl N2 O5 S, C H Cl3'
_chemical_formula_moiety 'C24 H17 Cl N2 O5 S, C H Cl3'
_chemical_formula_sum 'C25 H18 Cl4 N2 O5 S'
_chemical_formula_weight 600.27
_chemical_name_systematic
'1-{2-[(<i>E</i>)-2-(5-Chloro-2-nitrophenyl)ethenyl]-1-phenylsulfonyl-1<i>H</i>-indol-3-yl}ethan-1-one chloroform monosolvate'
_space_group_IT_number 2
_symmetry_cell_setting triclinic
_symmetry_space_group_name_Hall '-P 1'
_symmetry_space_group_name_H-M 'P -1'
_atom_sites_solution_hydrogens geom
_atom_sites_solution_primary direct
_atom_sites_solution_secondary difmap
_audit_creation_method SHELXL-97
_cell_angle_alpha 104.9070(11)
_cell_angle_beta 108.2350(9)
_cell_angle_gamma 91.5810(10)
_cell_formula_units_Z 2
_cell_length_a 9.5856(3)
_cell_length_b 11.2767(4)
_cell_length_c 13.1782(4)
_cell_measurement_reflns_used 4579
_cell_measurement_temperature 296(2)
_cell_measurement_theta_max 25.00
_cell_measurement_theta_min 2.15
_cell_volume 1298.32(7)
_computing_cell_refinement
;
APEX2 (Bruker, 2008)
;
_computing_data_collection
;
APEX2 (Bruker, 2008)
;
_computing_data_reduction
;
SAINT (Bruker, 2008)
;
_computing_molecular_graphics
;
ORTEP-3 for Windows (Farrugia, 2012) and Mercury (Macrae <i>et al.</i>,
2008)
;
_computing_publication_material
;
SHELXL97 (Sheldrick, 2008) and  PLATON  (Spek, 2009)
;
_computing_structure_refinement
;
SHELXL97 (Sheldrick, 2008)
;
_computing_structure_solution
;
SHELXS97 (Sheldrick, 2008)
;
_diffrn_ambient_temperature 296(2)
_diffrn_measured_fraction_theta_full 0.999
_diffrn_measured_fraction_theta_max 0.999
_diffrn_measurement_device_type 'Bruker Kappa APEXII CCD'
_diffrn_measurement_method '\w & \f scans'
_diffrn_radiation_monochromator graphite
_diffrn_radiation_source 'fine-focus sealed tube'
_diffrn_radiation_type MoK\a
_diffrn_radiation_wavelength 0.71073
_diffrn_reflns_av_R_equivalents 0.0185
_diffrn_reflns_av_sigmaI/netI 0.0110
_diffrn_reflns_limit_h_max 11
_diffrn_reflns_limit_h_min -11
_diffrn_reflns_limit_k_max 13
_diffrn_reflns_limit_k_min -13
_diffrn_reflns_limit_l_max 15
_diffrn_reflns_limit_l_min -15
_diffrn_reflns_number 25757
_diffrn_reflns_theta_full 25.00
_diffrn_reflns_theta_max 25.00
_diffrn_reflns_theta_min 2.15
_exptl_absorpt_coefficient_mu 0.577
_exptl_absorpt_correction_T_max 0.866
_exptl_absorpt_correction_T_min 0.817
_exptl_absorpt_correction_type multi-scan
_exptl_absorpt_process_details
;
(SADABS; Bruker, 2008)
;
_exptl_crystal_colour yellow
_exptl_crystal_density_diffrn 1.535
_exptl_crystal_density_method 'not measured'
_exptl_crystal_description block
_exptl_crystal_F_000 612
_exptl_crystal_size_max 0.35
_exptl_crystal_size_mid 0.30
_exptl_crystal_size_min 0.25
_refine_diff_density_max 0.987
_refine_diff_density_min -0.765
_refine_ls_extinction_method none
_refine_ls_goodness_of_fit_ref 1.054
_refine_ls_hydrogen_treatment constr
_refine_ls_matrix_type full
_refine_ls_number_parameters 335
_refine_ls_number_reflns 4579
_refine_ls_number_restraints 0
_refine_ls_restrained_S_all 1.054
_refine_ls_R_factor_all 0.0552
_refine_ls_R_factor_gt 0.0494
_refine_ls_shift/su_max 0.000
_refine_ls_shift/su_mean 0.000
_refine_ls_structure_factor_coef Fsqd
_refine_ls_weighting_details 'calc w=1/[\s^2^(Fo^2^)+(0.0647P)^2^+1.2652P] where P=(Fo^2^+2Fc^2^)/3'
_refine_ls_weighting_scheme calc
_refine_ls_wR_factor_gt 0.1299
_refine_ls_wR_factor_ref 0.1361
_reflns_number_gt 4054
_reflns_number_total 4579
_reflns_threshold_expression I>2sigma(I)
_cod_data_source_file bg2558sup1.cif
_cod_data_source_block III
_cod_original_cell_volume 1298.31(7)
_cod_database_code 2241018

loop_
_symmetry_equiv_pos_as_xyz
'x, y, z'
'-x, -y, -z'

loop_
_atom_site_type_symbol
_atom_site_label
_atom_site_fract_x
_atom_site_fract_y
_atom_site_fract_z
_atom_site_U_iso_or_equiv
_atom_site_adp_type
_atom_site_calc_flag
_atom_site_refinement_flags
_atom_site_occupancy
_atom_site_symmetry_multiplicity
C C1 0.7086(3) 0.6423(2) 0.02468(19) 0.0363(5) Uani d . 1 1
C C2 0.8118(3) 0.6193(3) -0.0308(2) 0.0473(6) Uani d . 1 1
H H2 0.8776 0.5613 -0.0183 0.057 Uiso calc R 1 1
C C3 0.8119(3) 0.6861(3) -0.1048(2) 0.0532(7) Uani d . 1 1
H H3 0.8811 0.6744 -0.1416 0.064 Uiso calc R 1 1
C C4 0.7121(3) 0.7699(3) -0.1258(2) 0.0551(7) Uani d . 1 1
H H4 0.7147 0.8127 -0.1769 0.066 Uiso calc R 1 1
C C5 0.6085(3) 0.7915(3) -0.0725(2) 0.0475(6) Uani d . 1 1
H H5 0.5402 0.8468 -0.0882 0.057 Uiso calc R 1 1
C C6 0.6088(3) 0.7281(2) 0.00587(19) 0.0363(5) Uani d . 1 1
C C7 0.5194(3) 0.7305(2) 0.0770(2) 0.0358(5) Uani d . 1 1
C C8 0.5670(3) 0.6490(2) 0.13771(19) 0.0344(5) Uani d . 1 1
C C9 0.9272(3) 0.6604(2) 0.2892(2) 0.0396(5) Uani d . 1 1
C C10 1.0367(3) 0.7193(3) 0.2653(2) 0.0511(7) Uani d . 1 1
H H10 1.0507 0.6906 0.1968 0.061 Uiso calc R 1 1
C C11 1.1244(3) 0.8211(3) 0.3445(3) 0.0575(7) Uani d . 1 1
H H11 1.1975 0.8622 0.3293 0.069 Uiso calc R 1 1
C C12 1.1042(3) 0.8619(3) 0.4457(3) 0.0587(8) Uani d . 1 1
H H12 1.1652 0.9297 0.4994 0.070 Uiso calc R 1 1
C C13 0.9946(4) 0.8035(3) 0.4685(2) 0.0610(8) Uani d . 1 1
H H13 0.9811 0.8326 0.5371 0.073 Uiso calc R 1 1
C C14 0.9049(3) 0.7025(3) 0.3905(2) 0.0503(7) Uani d . 1 1
H H14 0.8304 0.6630 0.4056 0.060 Uiso calc R 1 1
C C15 0.4027(3) 0.8131(3) 0.0797(2) 0.0456(6) Uani d . 1 1
C C16 0.2636(3) 0.7740(3) 0.0972(3) 0.0602(8) Uani d . 1 1
H H16A 0.2515 0.8334 0.1598 0.090 Uiso calc R 1 1
H H16B 0.2693 0.6945 0.1112 0.090 Uiso calc R 1 1
H H16C 0.1806 0.7690 0.0318 0.090 Uiso calc R 1 1
C C17 0.5195(3) 0.6202(2) 0.2245(2) 0.0382(5) Uani d . 1 1
H H17 0.4982 0.5376 0.2199 0.046 Uiso calc R 1 1
C C18 0.5051(3) 0.7060(2) 0.3097(2) 0.0391(5) Uani d . 1 1
H H18 0.5314 0.7884 0.3164 0.047 Uiso calc R 1 1
C C19 0.4498(3) 0.6776(2) 0.3943(2) 0.0390(5) Uani d . 1 1
C C20 0.3520(3) 0.5708(3) 0.3647(2) 0.0448(6) Uani d . 1 1
H H20 0.3261 0.5177 0.2931 0.054 Uiso calc R 1 1
C C21 0.2930(3) 0.5427(3) 0.4399(2) 0.0519(7) Uani d . 1 1
C C22 0.3259(4) 0.6188(3) 0.5464(2) 0.0604(8) Uani d . 1 1
H H22 0.2855 0.5983 0.5962 0.072 Uiso calc R 1 1
C C23 0.4196(3) 0.7252(3) 0.5773(2) 0.0600(8) Uani d . 1 1
H H23 0.4420 0.7788 0.6484 0.072 Uiso calc R 1 1
C C24 0.4811(3) 0.7533(3) 0.5031(2) 0.0467(6) Uani d . 1 1
C C25 0.8075(4) 0.0412(3) 0.1647(3) 0.0617(8) Uani d . 1 1
H H25 0.7224 0.0110 0.0962 0.074 Uiso calc R 1 1
N N1 0.6811(2) 0.58988(18) 0.10476(16) 0.0369(4) Uani d . 1 1
N N2 0.5838(3) 0.8666(3) 0.5447(2) 0.0634(7) Uani d . 1 1
O O1 0.8948(2) 0.46826(18) 0.12207(18) 0.0575(5) Uani d . 1 1
O O2 0.7418(2) 0.46633(17) 0.24146(17) 0.0525(5) Uani d . 1 1
O O3 0.4195(3) 0.9128(2) 0.0629(2) 0.0737(7) Uani d . 1 1
O O4 0.6820(3) 0.8730(3) 0.5074(2) 0.0892(9) Uani d . 1 1
O O5 0.5675(5) 0.9504(3) 0.6176(3) 0.1267(14) Uani d . 1 1
Cl Cl1 0.16953(12) 0.40958(9) 0.39577(8) 0.0810(3) Uani d . 1 1
Cl Cl2 0.96400(19) 0.00280(16) 0.13322(15) 0.1285(5) Uani d . 1 1
Cl Cl3 0.81010(14) 0.20089(8) 0.21320(9) 0.0866(3) Uani d . 1 1
Cl Cl4 0.78435(12) -0.03140(9) 0.26121(8) 0.0817(3) Uani d . 1 1
S S1 0.81424(7) 0.53154(6) 0.18933(5) 0.04142(19) Uani d . 1 1

loop_
_atom_site_aniso_label
_atom_site_aniso_U_11
_atom_site_aniso_U_22
_atom_site_aniso_U_33
_atom_site_aniso_U_12
_atom_site_aniso_U_13
_atom_site_aniso_U_23
C1 0.0407(12) 0.0370(12) 0.0305(11) -0.0002(10) 0.0139(10) 0.0063(9)
C2 0.0486(15) 0.0550(16) 0.0426(14) 0.0093(12) 0.0225(12) 0.0115(12)
C3 0.0511(16) 0.0723(19) 0.0420(14) 0.0022(14) 0.0261(12) 0.0135(13)
C4 0.0577(17) 0.073(2) 0.0445(15) 0.0004(15) 0.0214(13) 0.0290(14)
C5 0.0469(14) 0.0583(16) 0.0434(14) 0.0057(12) 0.0147(12) 0.0249(13)
C6 0.0365(12) 0.0397(12) 0.0313(12) -0.0014(10) 0.0109(10) 0.0087(10)
C7 0.0357(12) 0.0370(12) 0.0359(12) 0.0015(10) 0.0131(10) 0.0106(10)
C8 0.0370(12) 0.0307(11) 0.0344(12) -0.0012(9) 0.0139(10) 0.0053(9)
C9 0.0398(13) 0.0424(13) 0.0416(13) 0.0119(10) 0.0140(11) 0.0191(11)
C10 0.0478(15) 0.0629(18) 0.0515(16) 0.0089(13) 0.0246(13) 0.0208(14)
C11 0.0441(15) 0.0681(19) 0.0625(19) -0.0015(14) 0.0174(14) 0.0233(15)
C12 0.0485(16) 0.0659(19) 0.0512(17) -0.0020(14) 0.0067(13) 0.0116(14)
C13 0.0602(18) 0.077(2) 0.0407(15) 0.0004(16) 0.0149(13) 0.0103(14)
C14 0.0493(15) 0.0634(18) 0.0431(15) 0.0029(13) 0.0178(12) 0.0204(13)
C15 0.0471(14) 0.0532(16) 0.0409(14) 0.0117(12) 0.0168(11) 0.0172(12)
C16 0.0443(15) 0.081(2) 0.0624(19) 0.0175(15) 0.0227(14) 0.0241(16)
C17 0.0412(13) 0.0372(12) 0.0420(13) 0.0025(10) 0.0180(10) 0.0162(10)
C18 0.0396(13) 0.0409(13) 0.0394(13) 0.0006(10) 0.0158(10) 0.0129(11)
C19 0.0377(12) 0.0468(14) 0.0361(12) 0.0068(10) 0.0142(10) 0.0152(11)
C20 0.0504(15) 0.0506(15) 0.0378(13) 0.0015(12) 0.0184(11) 0.0157(11)
C21 0.0533(16) 0.0619(18) 0.0509(16) 0.0021(13) 0.0225(13) 0.0278(14)
C22 0.0656(19) 0.083(2) 0.0458(16) 0.0061(17) 0.0297(14) 0.0277(16)
C23 0.0609(18) 0.085(2) 0.0359(14) 0.0089(16) 0.0198(13) 0.0149(14)
C24 0.0439(14) 0.0563(16) 0.0388(14) 0.0054(12) 0.0133(11) 0.0117(12)
C25 0.082(2) 0.0456(16) 0.0510(17) 0.0156(15) 0.0141(16) 0.0110(13)
N1 0.0429(11) 0.0347(10) 0.0373(11) 0.0060(8) 0.0182(9) 0.0109(8)
N2 0.0646(16) 0.0686(17) 0.0474(14) -0.0064(13) 0.0206(13) -0.0011(13)
O1 0.0719(13) 0.0485(11) 0.0639(13) 0.0291(10) 0.0362(11) 0.0168(10)
O2 0.0672(12) 0.0381(10) 0.0651(12) 0.0101(9) 0.0292(10) 0.0269(9)
O3 0.0833(16) 0.0643(14) 0.1028(19) 0.0341(12) 0.0477(15) 0.0496(14)
O4 0.0786(17) 0.0919(19) 0.0841(18) -0.0295(14) 0.0401(15) -0.0097(15)
O5 0.159(3) 0.097(2) 0.107(2) -0.040(2) 0.083(2) -0.0418(19)
Cl1 0.0973(7) 0.0836(6) 0.0723(6) -0.0251(5) 0.0390(5) 0.0293(5)
Cl2 0.1388(12) 0.1330(12) 0.1541(13) 0.0563(10) 0.0941(11) 0.0482(10)
Cl3 0.1221(8) 0.0440(4) 0.0838(6) 0.0152(5) 0.0248(6) 0.0123(4)
Cl4 0.1012(7) 0.0670(5) 0.0664(5) -0.0109(5) 0.0135(5) 0.0207(4)
S1 0.0523(4) 0.0331(3) 0.0470(4) 0.0137(3) 0.0231(3) 0.0160(3)

loop_
_atom_type_symbol
_atom_type_description
_atom_type_scat_dispersion_real
_atom_type_scat_dispersion_imag
_atom_type_scat_source
C C 0.0033 0.0016 'International Tables Vol C Tables 4.2.6.8 and 6.1.1.4'
H H 0.0000 0.0000 'International Tables Vol C Tables 4.2.6.8 and 6.1.1.4'
N N 0.0061 0.0033 'International Tables Vol C Tables 4.2.6.8 and 6.1.1.4'
O O 0.0106 0.0060 'International Tables Vol C Tables 4.2.6.8 and 6.1.1.4'
Cl Cl 0.1484 0.1585 'International Tables Vol C Tables 4.2.6.8 and 6.1.1.4'
S S 0.1246 0.1234 'International Tables Vol C Tables 4.2.6.8 and 6.1.1.4'

loop_
_geom_angle_atom_site_label_1
_geom_angle_atom_site_label_2
_geom_angle_atom_site_label_3
_geom_angle
C6 C1 C2 121.9(2)
C6 C1 N1 107.5(2)
C2 C1 N1 130.6(2)
C3 C2 C1 117.1(3)
C3 C2 H2 121.5
C1 C2 H2 121.5
C2 C3 C4 121.7(3)
C2 C3 H3 119.2
C4 C3 H3 119.2
C5 C4 C3 121.4(3)
C5 C4 H4 119.3
C3 C4 H4 119.3
C4 C5 C6 118.3(3)
C4 C5 H5 120.8
C6 C5 H5 120.8
C1 C6 C5 119.6(2)
C1 C6 C7 107.9(2)
C5 C6 C7 132.5(2)
C8 C7 C6 107.9(2)
C8 C7 C15 129.5(2)
C6 C7 C15 122.5(2)
C7 C8 N1 108.7(2)
C7 C8 C17 130.2(2)
N1 C8 C17 121.1(2)
C14 C9 C10 121.1(3)
C14 C9 S1 119.4(2)
C10 C9 S1 119.5(2)
C11 C10 C9 118.9(3)
C11 C10 H10 120.6
C9 C10 H10 120.6
C12 C11 C10 120.2(3)
C12 C11 H11 119.9
C10 C11 H11 119.9
C11 C12 C13 120.5(3)
C11 C12 H12 119.8
C13 C12 H12 119.8
C14 C13 C12 120.4(3)
C14 C13 H13 119.8
C12 C13 H13 119.8
C13 C14 C9 118.9(3)
C13 C14 H14 120.5
C9 C14 H14 120.5
O3 C15 C7 118.3(2)
O3 C15 C16 120.2(3)
C7 C15 C16 121.5(2)
C15 C16 H16A 109.5
C15 C16 H16B 109.5
H16A C16 H16B 109.5
C15 C16 H16C 109.5
H16A C16 H16C 109.5
H16B C16 H16C 109.5
C18 C17 C8 123.2(2)
C18 C17 H17 118.4
C8 C17 H17 118.4
C17 C18 C19 123.4(2)
C17 C18 H18 118.3
C19 C18 H18 118.3
C20 C19 C24 115.7(2)
C20 C19 C18 119.1(2)
C24 C19 C18 125.2(2)
C21 C20 C19 121.2(3)
C21 C20 H20 119.4
C19 C20 H20 119.4
C22 C21 C20 121.9(3)
C22 C21 Cl1 119.8(2)
C20 C21 Cl1 118.3(2)
C23 C22 C21 118.4(3)
C23 C22 H22 120.8
C21 C22 H22 120.8
C22 C23 C24 120.2(3)
C22 C23 H23 119.9
C24 C23 H23 119.9
C23 C24 C19 122.7(3)
C23 C24 N2 116.4(3)
C19 C24 N2 120.9(2)
Cl2 C25 Cl4 110.46(18)
Cl2 C25 Cl3 111.9(2)
Cl4 C25 Cl3 110.68(18)
Cl2 C25 H25 107.9
Cl4 C25 H25 107.9
Cl3 C25 H25 107.9
C8 N1 C1 107.92(19)
C8 N1 S1 123.02(16)
C1 N1 S1 121.85(16)
O4 N2 O5 122.5(3)
O4 N2 C24 119.2(3)
O5 N2 C24 118.3(3)
O2 S1 O1 120.19(12)
O2 S1 N1 106.27(11)
O1 S1 N1 105.64(11)
O2 S1 C9 109.28(12)
O1 S1 C9 109.29(13)
N1 S1 C9 105.06(11)

loop_
_geom_bond_atom_site_label_1
_geom_bond_atom_site_label_2
_geom_bond_distance
C1 C6 1.392(4)
C1 C2 1.396(3)
C1 N1 1.421(3)
C2 C3 1.378(4)
C2 H2 0.9300
C3 C4 1.380(4)
C3 H3 0.9300
C4 C5 1.378(4)
C4 H4 0.9300
C5 C6 1.398(3)
C5 H5 0.9300
C6 C7 1.450(3)
C7 C8 1.366(3)
C7 C15 1.479(4)
C8 N1 1.420(3)
C8 C17 1.460(3)
C9 C14 1.383(4)
C9 C10 1.385(4)
C9 S1 1.748(3)
C10 C11 1.376(4)
C10 H10 0.9300
C11 C12 1.371(4)
C11 H11 0.9300
C12 C13 1.375(5)
C12 H12 0.9300
C13 C14 1.372(4)
C13 H13 0.9300
C14 H14 0.9300
C15 O3 1.217(4)
C15 C16 1.496(4)
C16 H16A 0.9600
C16 H16B 0.9600
C16 H16C 0.9600
C17 C18 1.327(3)
C17 H17 0.9300
C18 C19 1.473(3)
C18 H18 0.9300
C19 C20 1.396(4)
C19 C24 1.401(4)
C20 C21 1.380(4)
C20 H20 0.9300
C21 C22 1.377(4)
C21 Cl1 1.736(3)
C22 C23 1.369(5)
C22 H22 0.9300
C23 C24 1.383(4)
C23 H23 0.9300
C24 N2 1.461(4)
C25 Cl2 1.716(4)
C25 Cl4 1.744(3)
C25 Cl3 1.746(3)
C25 H25 0.9800
N1 S1 1.685(2)
N2 O4 1.199(3)
N2 O5 1.214(4)
O1 S1 1.4229(19)
O2 S1 1.423(2)

loop_
_geom_hbond_atom_site_label_D
_geom_hbond_atom_site_label_H
_geom_hbond_atom_site_label_A
_geom_hbond_site_symmetry_A
_geom_hbond_distance_DH
_geom_hbond_distance_HA
_geom_hbond_distance_DA
_geom_hbond_angle_DHA
C2 H2 O1 ----- 0.93 2.32 2.903(4) 121
C22 H22 O2 2_666 0.93 2.51 3.412(4) 162
C25 H25 O3 2_665 0.98 2.49 3.283(4) 138

loop_
_geom_torsion_atom_site_label_1
_geom_torsion_atom_site_label_2
_geom_torsion_atom_site_label_3
_geom_torsion_atom_site_label_4
_geom_torsion
C6 C1 C2 C3 0.6(4)
N1 C1 C2 C3 -179.8(3)
C1 C2 C3 C4 -1.7(4)
C2 C3 C4 C5 0.7(5)
C3 C4 C5 C6 1.4(4)
C2 C1 C6 C5 1.5(4)
N1 C1 C6 C5 -178.2(2)
C2 C1 C6 C7 -179.3(2)
N1 C1 C6 C7 1.0(3)
C4 C5 C6 C1 -2.4(4)
C4 C5 C6 C7 178.6(3)
C1 C6 C7 C8 0.8(3)
C5 C6 C7 C8 179.8(3)
C1 C6 C7 C15 179.1(2)
C5 C6 C7 C15 -1.8(4)
C6 C7 C8 N1 -2.3(3)
C15 C7 C8 N1 179.5(2)
C6 C7 C8 C17 177.0(2)
C15 C7 C8 C17 -1.2(4)
C14 C9 C10 C11 0.3(4)
S1 C9 C10 C11 179.7(2)
C9 C10 C11 C12 0.8(5)
C10 C11 C12 C13 -1.3(5)
C11 C12 C13 C14 0.8(5)
C12 C13 C14 C9 0.3(5)
C10 C9 C14 C13 -0.8(4)
S1 C9 C14 C13 179.8(2)
C8 C7 C15 O3 146.2(3)
C6 C7 C15 O3 -31.7(4)
C8 C7 C15 C16 -36.6(4)
C6 C7 C15 C16 145.5(3)
C7 C8 C17 C18 -48.3(4)
N1 C8 C17 C18 130.9(3)
C8 C17 C18 C19 176.7(2)
C17 C18 C19 C20 -28.2(4)
C17 C18 C19 C24 155.4(3)
C24 C19 C20 C21 -0.9(4)
C18 C19 C20 C21 -177.6(3)
C19 C20 C21 C22 0.9(5)
C19 C20 C21 Cl1 178.8(2)
C20 C21 C22 C23 0.2(5)
Cl1 C21 C22 C23 -177.7(3)
C21 C22 C23 C24 -1.2(5)
C22 C23 C24 C19 1.1(5)
C22 C23 C24 N2 -177.9(3)
C20 C19 C24 C23 0.0(4)
C18 C19 C24 C23 176.4(3)
C20 C19 C24 N2 179.0(2)
C18 C19 C24 N2 -4.6(4)
C7 C8 N1 C1 3.0(3)
C17 C8 N1 C1 -176.4(2)
C7 C8 N1 S1 153.61(17)
C17 C8 N1 S1 -25.8(3)
C6 C1 N1 C8 -2.4(3)
C2 C1 N1 C8 178.0(3)
C6 C1 N1 S1 -153.47(17)
C2 C1 N1 S1 26.9(4)
C23 C24 N2 O4 150.3(3)
C19 C24 N2 O4 -28.8(4)
C23 C24 N2 O5 -28.5(5)
C19 C24 N2 O5 152.5(4)
C8 N1 S1 O2 44.5(2)
C1 N1 S1 O2 -168.77(18)
C8 N1 S1 O1 173.28(19)
C1 N1 S1 O1 -40.0(2)
C8 N1 S1 C9 -71.2(2)
C1 N1 S1 C9 75.5(2)
C14 C9 S1 O2 -17.3(2)
C10 C9 S1 O2 163.2(2)
C14 C9 S1 O1 -150.7(2)
C10 C9 S1 O1 29.9(2)
C14 C9 S1 N1 96.3(2)
C10 C9 S1 N1 -83.1(2)

_cod_database_fobs_code 2241018
